data_4033940
loop_
_publ_author_name
'Chang, Meng-Yang'
'Wu, Yan-Shin'

_publ_section_title
;
 HOAc-Mediated Cyclocondensation of 2-Formylazaarenes and Cyclic Amines.
 Synthesis of Pyrrolo[1,2- a]azaarenes.
;
_journal_issue 6
_journal_name_full 'The Journal of organic chemistry'
_journal_page_first 3638
_journal_page_last 3646
_journal_paper_doi 10.1021/acs.joc.8b03148
_journal_volume 84
_journal_year 2019
_chemical_formula_sum 'C39 H35 N5'
_chemical_formula_weight 573.72
_space_group_crystal_system monoclinic
_space_group_IT_number 14
_space_group_name_Hall '-P 2ybc'
_space_group_name_H-M_alt 'P 1 21/c 1'
_atom_sites_solution_hydrogens geom
_audit_creation_method SHELXL-2014/6
_cell_angle_alpha 90
_cell_angle_beta 103.583(3)
_cell_angle_gamma 90
_cell_formula_units_Z 4
_cell_length_a 9.9444(5)
_cell_length_b 30.8977(16)
_cell_length_c 10.1941(5)
_cell_measurement_reflns_used 9934
_cell_measurement_temperature 100(2)
_cell_measurement_theta_max 24.1915
_cell_measurement_theta_min 2.4419
_cell_volume 3044.6(3)
_computing_cell_refinement 'SAINT V8.34A (Bruker AXS Inc., 2013)'
_computing_data_collection 'Bruker APEX2'
_computing_data_reduction 'SAINT V8.34A (Bruker AXS Inc., 2013)'
_computing_molecular_graphics 'Bruker SHELXTL'
_computing_publication_material 'Bruker SHELXTL'
_computing_structure_refinement 'SHELXL-2014/6 (Sheldrick, 2014)'
_diffrn_ambient_temperature 100(2)
_diffrn_detector_area_resol_mean 8.3333
_diffrn_measured_fraction_theta_full 1.000
_diffrn_measured_fraction_theta_max 0.996
_diffrn_measurement_device_type 'Bruker APEX-II CCD'
_diffrn_measurement_method '\f and \w scans'
_diffrn_radiation_type MoK\a
_diffrn_radiation_wavelength 0.71073
_diffrn_reflns_av_R_equivalents 0.0646
_diffrn_reflns_av_unetI/netI 0.0551
_diffrn_reflns_Laue_measured_fraction_full 1.000
_diffrn_reflns_Laue_measured_fraction_max 0.996
_diffrn_reflns_limit_h_max 12
_diffrn_reflns_limit_h_min -12
_diffrn_reflns_limit_k_max 38
_diffrn_reflns_limit_k_min 0
_diffrn_reflns_limit_l_max 12
_diffrn_reflns_limit_l_min 0
_diffrn_reflns_number 6310
_diffrn_reflns_point_group_measured_fraction_full 1.000
_diffrn_reflns_point_group_measured_fraction_max 0.996
_diffrn_reflns_theta_full 25.242
_diffrn_reflns_theta_max 26.403
_diffrn_reflns_theta_min 1.318
_exptl_absorpt_coefficient_mu 0.075
_exptl_absorpt_correction_T_max 0.745372
_exptl_absorpt_correction_T_min 0.698156
_exptl_absorpt_correction_type multi-scan
_exptl_absorpt_process_details 'TWINABS V2012/1 (Bruker AXS Inc.)'
_exptl_crystal_colour Colorless
_exptl_crystal_density_diffrn 1.252
_exptl_crystal_density_meas ?
_exptl_crystal_density_method 'not measured'
_exptl_crystal_description Tabullar
_exptl_crystal_F_000 1216
_exptl_crystal_size_max 0.15
_exptl_crystal_size_mid 0.15
_exptl_crystal_size_min 0.04
_refine_diff_density_max 0.265
_refine_diff_density_min -0.263
_refine_diff_density_rms 0.058
_refine_ls_extinction_method none
_refine_ls_goodness_of_fit_ref 1.047
_refine_ls_hydrogen_treatment constr
_refine_ls_matrix_type full
_refine_ls_number_parameters 402
_refine_ls_number_reflns 6310
_refine_ls_number_restraints 0
_refine_ls_restrained_S_all 1.047
_refine_ls_R_factor_all 0.0834
_refine_ls_R_factor_gt 0.0542
_refine_ls_shift/su_max 0.001
_refine_ls_shift/su_mean 0.000
_refine_ls_structure_factor_coef Fsqd
_refine_ls_weighting_details 'w=1/[\s^2^(Fo^2^)+(0.0831P)^2^+0.4448P] where P=(Fo^2^+2Fc^2^)/3'
_refine_ls_weighting_scheme calc
_refine_ls_wR_factor_gt 0.1421
_refine_ls_wR_factor_ref 0.1599
_reflns_Friedel_coverage 0.000
_reflns_number_gt 4586
_reflns_number_total 6310
_reflns_threshold_expression 'I > 2\s(I)'
_cod_data_source_file jo8b03148_si_001.cif
_cod_data_source_block twin5
_cod_depositor_comments
;
The following automatic conversions were performed:

data item '_exptl_crystal_density_meas' value 'not measured' was
changed to '?' -- the value is perceived as not measured.

Automatic conversion script
Id: cif_fix_values 6909 2019-04-08 15:41:33Z antanas 
;
_cod_original_sg_symbol_H-M 'P 21/c'
_cod_database_code 4033940
_shelx_space_group_comment
;
The symmetry employed for this shelxl refinement is uniquely defined
by the following loop, which should always be used as a source of
symmetry information in preference to the above space-group names.
They are only intended as comments.
;
_shelxl_version_number 2014/6

loop_
_space_group_symop_operation_xyz
'x, y, z'
'-x, y+1/2, -z+1/2'
'-x, -y, -z'
'x, -y-1/2, z-1/2'

loop_
_atom_site_label
_atom_site_type_symbol
_atom_site_fract_x
_atom_site_fract_y
_atom_site_fract_z
_atom_site_U_iso_or_equiv
_atom_site_adp_type
_atom_site_occupancy
_atom_site_site_symmetry_order
_atom_site_calc_flag
_atom_site_refinement_flags_posn
_atom_site_refinement_flags_adp
N1 N 0.74422(18) 1.00381(5) 0.53882(16) 0.0210(4) Uani 1 1 d . .
N2 N 0.64778(18) 0.93905(6) 0.62253(17) 0.0225(4) Uani 1 1 d . .
N3 N 0.65828(18) 0.85585(6) 0.52041(17) 0.0235(4) Uani 1 1 d . .
N4 N 0.90166(19) 1.05900(6) 0.41515(17) 0.0232(4) Uani 1 1 d . .
N5 N 0.80246(19) 0.79016(6) 0.68920(18) 0.0253(4) Uani 1 1 d . .
C1 C 0.9134(3) 1.20911(7) 0.5923(2) 0.0290(5) Uani 1 1 d . .
H1 H 0.9291 1.2392 0.6090 0.035 Uiso 1 1 calc R U
C2 C 1.0216(2) 1.18201(7) 0.5833(2) 0.0288(5) Uani 1 1 d . .
H35 H 1.1125 1.1934 0.5953 0.035 Uiso 1 1 calc R U
C3 C 0.9977(2) 1.13845(7) 0.5567(2) 0.0264(5) Uani 1 1 d . .
H34 H 1.0720 1.1203 0.5473 0.032 Uiso 1 1 calc R U
C4 C 0.8661(2) 1.12060(7) 0.5434(2) 0.0218(5) Uani 1 1 d . .
C5 C 0.8442(2) 1.07391(7) 0.5092(2) 0.0211(5) Uani 1 1 d . .
C6 C 0.7632(2) 1.04763(7) 0.5774(2) 0.0223(5) Uani 1 1 d . .
C7 C 0.6786(2) 0.98352(7) 0.6267(2) 0.0218(5) Uani 1 1 d . .
C8 C 0.7732(2) 0.91240(7) 0.6709(2) 0.0214(5) Uani 1 1 d . .
H16 H 0.8024 0.9146 0.7704 0.026 Uiso 1 1 calc R U
H17 H 0.8488 0.9241 0.6333 0.026 Uiso 1 1 calc R U
C9 C 0.7517(2) 0.86515(7) 0.6319(2) 0.0213(5) Uani 1 1 d . .
C10 C 0.6362(2) 0.81291(7) 0.4887(2) 0.0212(5) Uani 1 1 d . .
C11 C 0.5419(2) 0.80111(7) 0.3680(2) 0.0268(5) Uani 1 1 d . .
H15 H 0.4988 0.8231 0.3075 0.032 Uiso 1 1 calc R U
C12 C 0.5106(2) 0.75836(7) 0.3355(2) 0.0279(5) Uani 1 1 d . .
C13 C 0.5753(2) 0.72530(7) 0.4268(2) 0.0298(5) Uani 1 1 d . .
C14 C 0.5394(3) 0.67843(8) 0.3937(3) 0.0439(7) Uani 1 1 d . .
H4 H 0.5935 0.6599 0.4650 0.066 Uiso 1 1 calc R U
H2 H 0.5607 0.6711 0.3073 0.066 Uiso 1 1 calc R U
H5 H 0.4405 0.6739 0.3874 0.066 Uiso 1 1 calc R U
C15 C 0.8705(2) 1.01671(7) 0.3701(2) 0.0225(5) Uani 1 1 d . .
C16 C 0.9206(2) 1.00188(7) 0.2610(2) 0.0251(5) Uani 1 1 d . .
H31 H 0.9811 1.0200 0.2260 0.030 Uiso 1 1 calc R U
C17 C 0.8852(2) 0.96176(7) 0.2021(2) 0.0259(5) Uani 1 1 d . .
C18 C 0.7919(2) 0.93551(7) 0.2514(2) 0.0251(5) Uani 1 1 d . .
C19 C 0.7449(2) 0.94893(7) 0.3636(2) 0.0241(5) Uani 1 1 d . .
H24 H 0.6843 0.9309 0.3985 0.029 Uiso 1 1 calc R U
C20 C 0.7864(2) 0.98869(7) 0.4248(2) 0.0203(5) Uani 1 1 d . .
C21 C 0.7036(2) 1.05378(7) 0.6855(2) 0.0246(5) Uani 1 1 d . .
H3 H 0.6989 1.0804 0.7306 0.029 Uiso 1 1 calc R U
C22 C 0.6513(2) 1.01402(7) 0.7173(2) 0.0237(5) Uani 1 1 d . .
C23 C 0.6696(2) 0.73653(7) 0.5434(2) 0.0282(5) Uani 1 1 d . .
H11 H 0.7128 0.7144 0.6034 0.034 Uiso 1 1 calc R U
C24 C 0.7036(2) 0.78023(7) 0.5760(2) 0.0229(5) Uani 1 1 d . .
C25 C 0.8309(2) 0.83179(7) 0.7143(2) 0.0217(5) Uani 1 1 d . .
C26 C 0.9486(2) 0.84097(7) 0.8310(2) 0.0229(5) Uani 1 1 d . .
C27 C 0.9603(3) 0.81817(8) 0.9508(2) 0.0300(5) Uani 1 1 d . .
H10 H 0.8898 0.7984 0.9595 0.036 Uiso 1 1 calc R U
C28 C 1.0742(3) 0.82403(8) 1.0574(2) 0.0383(6) Uani 1 1 d . .
H9 H 1.0810 0.8086 1.1394 0.046 Uiso 1 1 calc R U
C29 C 1.1780(3) 0.85229(8) 1.0446(2) 0.0393(6) Uani 1 1 d . .
H8 H 1.2565 0.8560 1.1174 0.047 Uiso 1 1 calc R U
C30 C 1.1681(3) 0.87501(8) 0.9267(2) 0.0348(6) Uani 1 1 d . .
H7 H 1.2399 0.8944 0.9184 0.042 Uiso 1 1 calc R U
C31 C 1.0534(2) 0.86978(7) 0.8194(2) 0.0274(5) Uani 1 1 d . .
H6 H 1.0465 0.8858 0.7385 0.033 Uiso 1 1 calc R U
C32 C 0.4051(3) 0.74620(8) 0.2096(2) 0.0340(6) Uani 1 1 d . .
H14 H 0.3747 0.7723 0.1560 0.051 Uiso 1 1 calc R U
H12 H 0.3255 0.7325 0.2341 0.051 Uiso 1 1 calc R U
H13 H 0.4464 0.7259 0.1565 0.051 Uiso 1 1 calc R U
C33 C 0.5387(2) 0.93125(7) 0.6962(2) 0.0272(5) Uani 1 1 d . .
H22 H 0.5283 0.8997 0.7065 0.033 Uiso 1 1 calc R U
H23 H 0.4499 0.9425 0.6418 0.033 Uiso 1 1 calc R U
C34 C 0.5680(2) 0.95220(7) 0.8354(2) 0.0304(5) Uani 1 1 d . .
H20 H 0.6559 0.9407 0.8911 0.036 Uiso 1 1 calc R U
H21 H 0.4931 0.9447 0.8804 0.036 Uiso 1 1 calc R U
C35 C 0.5781(2) 1.00176(7) 0.8255(2) 0.0293(5) Uani 1 1 d . .
H19 H 0.4841 1.0144 0.8043 0.035 Uiso 1 1 calc R U
H18 H 0.6294 1.0136 0.9133 0.035 Uiso 1 1 calc R U
C36 C 0.7401(3) 0.89336(8) 0.1847(2) 0.0345(6) Uani 1 1 d . .
H27 H 0.6878 0.8779 0.2404 0.052 Uiso 1 1 calc R U
H25 H 0.8188 0.8757 0.1747 0.052 Uiso 1 1 calc R U
H26 H 0.6798 0.8991 0.0955 0.052 Uiso 1 1 calc R U
C37 C 0.9469(3) 0.94672(8) 0.0877(2) 0.0355(6) Uani 1 1 d . .
H28 H 0.8775 0.9493 0.0021 0.053 Uiso 1 1 calc R U
H30 H 0.9759 0.9164 0.1024 0.053 Uiso 1 1 calc R U
H29 H 1.0273 0.9647 0.0845 0.053 Uiso 1 1 calc R U
C38 C 0.7579(2) 1.14795(7) 0.5537(2) 0.0247(5) Uani 1 1 d . .
H33 H 0.6675 1.1366 0.5450 0.030 Uiso 1 1 calc R U
C39 C 0.7822(2) 1.19204(7) 0.5768(2) 0.0273(5) Uani 1 1 d . .
H32 H 0.7075 1.2106 0.5820 0.033 Uiso 1 1 calc R U

loop_
_atom_site_aniso_label
_atom_site_aniso_U_11
_atom_site_aniso_U_22
_atom_site_aniso_U_33
_atom_site_aniso_U_23
_atom_site_aniso_U_13
_atom_site_aniso_U_12
N1 0.0241(9) 0.0171(9) 0.0200(9) -0.0004(7) 0.0018(7) 0.0016(7)
N2 0.0209(9) 0.0192(10) 0.0262(9) 0.0025(8) 0.0028(7) 0.0018(8)
N3 0.0237(9) 0.0206(10) 0.0252(9) 0.0000(8) 0.0039(8) 0.0003(8)
N4 0.0272(10) 0.0179(10) 0.0232(9) -0.0015(7) 0.0029(8) 0.0005(8)
N5 0.0268(10) 0.0229(10) 0.0265(9) 0.0016(8) 0.0069(8) 0.0023(8)
C1 0.0403(14) 0.0168(11) 0.0313(12) 0.0004(9) 0.0109(11) -0.0021(10)
C2 0.0318(13) 0.0264(13) 0.0307(12) -0.0016(10) 0.0123(10) -0.0059(10)
C3 0.0305(12) 0.0232(12) 0.0268(11) -0.0010(9) 0.0093(10) 0.0038(10)
C4 0.0270(11) 0.0200(11) 0.0173(10) 0.0023(8) 0.0029(9) 0.0027(9)
C5 0.0208(11) 0.0201(11) 0.0195(10) 0.0005(9) -0.0011(8) 0.0026(9)
C6 0.0253(11) 0.0172(11) 0.0215(10) -0.0016(9) -0.0004(9) 0.0030(9)
C7 0.0230(11) 0.0191(11) 0.0217(10) 0.0021(9) 0.0017(9) 0.0022(9)
C8 0.0221(11) 0.0188(11) 0.0218(10) 0.0015(9) 0.0021(9) 0.0035(9)
C9 0.0227(11) 0.0205(11) 0.0219(10) 0.0002(9) 0.0077(9) -0.0006(9)
C10 0.0215(11) 0.0164(11) 0.0265(11) -0.0008(9) 0.0074(9) -0.0009(9)
C11 0.0239(11) 0.0265(13) 0.0285(11) 0.0005(10) 0.0033(9) 0.0007(10)
C12 0.0266(12) 0.0272(13) 0.0318(12) -0.0064(10) 0.0107(10) -0.0016(10)
C13 0.0320(13) 0.0240(12) 0.0351(13) -0.0054(10) 0.0111(11) -0.0017(10)
C14 0.0527(17) 0.0248(14) 0.0504(16) -0.0085(12) 0.0041(14) -0.0026(13)
C15 0.0245(11) 0.0191(11) 0.0213(10) 0.0010(9) 0.0003(9) 0.0029(9)
C16 0.0270(12) 0.0244(12) 0.0232(11) 0.0000(9) 0.0048(9) 0.0006(10)
C17 0.0277(12) 0.0263(13) 0.0212(11) -0.0023(9) 0.0003(9) 0.0045(10)
C18 0.0289(12) 0.0204(12) 0.0220(11) -0.0004(9) -0.0022(9) 0.0045(10)
C19 0.0261(11) 0.0198(12) 0.0241(11) 0.0018(9) 0.0012(9) 0.0024(9)
C20 0.0229(11) 0.0165(11) 0.0193(10) 0.0010(8) 0.0006(8) 0.0056(9)
C21 0.0295(12) 0.0187(11) 0.0249(11) -0.0025(9) 0.0051(9) 0.0036(9)
C22 0.0232(11) 0.0229(12) 0.0231(10) 0.0009(9) 0.0016(9) 0.0049(9)
C23 0.0334(13) 0.0198(12) 0.0322(12) 0.0012(10) 0.0090(10) 0.0022(10)
C24 0.0252(11) 0.0196(11) 0.0247(11) -0.0009(9) 0.0077(9) -0.0008(9)
C25 0.0261(11) 0.0194(12) 0.0204(10) 0.0004(9) 0.0071(9) 0.0020(9)
C26 0.0273(11) 0.0174(11) 0.0233(10) -0.0015(9) 0.0046(9) 0.0073(9)
C27 0.0374(14) 0.0262(13) 0.0258(11) 0.0015(10) 0.0060(10) 0.0062(11)
C28 0.0553(17) 0.0337(14) 0.0223(12) 0.0011(10) 0.0020(12) 0.0134(13)
C29 0.0402(15) 0.0360(15) 0.0328(13) -0.0102(12) -0.0092(11) 0.0119(12)
C30 0.0311(13) 0.0289(14) 0.0401(14) -0.0042(11) -0.0004(11) 0.0038(11)
C31 0.0285(12) 0.0253(12) 0.0266(11) 0.0002(10) 0.0029(10) 0.0038(10)
C32 0.0332(13) 0.0322(14) 0.0360(13) -0.0111(11) 0.0070(11) -0.0054(11)
C33 0.0222(11) 0.0249(12) 0.0337(12) 0.0040(10) 0.0048(9) 0.0012(9)
C34 0.0313(13) 0.0304(13) 0.0307(12) 0.0068(10) 0.0100(10) 0.0021(11)
C35 0.0317(13) 0.0312(13) 0.0258(11) 0.0017(10) 0.0084(10) 0.0044(11)
C36 0.0486(15) 0.0275(13) 0.0261(12) -0.0057(10) 0.0064(11) -0.0015(11)
C37 0.0414(15) 0.0358(14) 0.0301(12) -0.0090(11) 0.0100(11) -0.0001(12)
C38 0.0259(11) 0.0241(12) 0.0227(10) 0.0003(9) 0.0032(9) 0.0012(9)
C39 0.0321(13) 0.0226(12) 0.0276(11) -0.0002(9) 0.0079(10) 0.0041(10)

loop_
_atom_type_symbol
_atom_type_description
_atom_type_scat_dispersion_real
_atom_type_scat_dispersion_imag
_atom_type_scat_source
C C 0.0033 0.0016 'International Tables Vol C Tables 4.2.6.8 and 6.1.1.4'
H H 0.0000 0.0000 'International Tables Vol C Tables 4.2.6.8 and 6.1.1.4'
N N 0.0061 0.0033 'International Tables Vol C Tables 4.2.6.8 and 6.1.1.4'

loop_
_geom_angle_atom_site_label_1
_geom_angle_atom_site_label_2
_geom_angle_atom_site_label_3
_geom_angle
C7 N1 C20 131.76(18)
C7 N1 C6 107.99(16)
C20 N1 C6 120.21(16)
C7 N2 C33 108.94(16)
C7 N2 C8 111.92(17)
C33 N2 C8 113.69(17)
C9 N3 C10 117.06(19)
C5 N4 C15 117.95(17)
C25 N5 C24 117.36(19)
C39 C1 C2 119.3(2)
C39 C1 H1 120.3
C2 C1 H1 120.3
C3 C2 C1 120.1(2)
C3 C2 H35 120.0
C1 C2 H35 120.0
C2 C3 C4 121.2(2)
C2 C3 H34 119.4
C4 C3 H34 119.4
C38 C4 C3 118.5(2)
C38 C4 C5 122.21(19)
C3 C4 C5 119.19(18)
N4 C5 C6 123.17(19)
N4 C5 C4 116.59(18)
C6 C5 C4 120.23(17)
C21 C6 N1 107.44(18)
C21 C6 C5 134.8(2)
N1 C6 C5 117.57(17)
N1 C7 C22 108.65(18)
N1 C7 N2 123.91(17)
C22 C7 N2 127.43(18)
N2 C8 C9 113.15(17)
N2 C8 H16 108.9
C9 C8 H16 108.9
N2 C8 H17 108.9
C9 C8 H17 108.9
H16 C8 H17 107.8
N3 C9 C25 121.61(19)
N3 C9 C8 117.58(19)
C25 C9 C8 120.81(19)
N3 C10 C24 121.3(2)
N3 C10 C11 119.6(2)
C24 C10 C11 119.13(19)
C12 C11 C10 121.6(2)
C12 C11 H15 119.2
C10 C11 H15 119.2
C11 C12 C13 119.1(2)
C11 C12 C32 121.2(2)
C13 C12 C32 119.7(2)
C23 C13 C12 119.6(2)
C23 C13 C14 120.8(2)
C12 C13 C14 119.5(2)
C13 C14 H4 109.5
C13 C14 H2 109.5
H4 C14 H2 109.5
C13 C14 H5 109.5
H4 C14 H5 109.5
H2 C14 H5 109.5
N4 C15 C16 118.36(18)
N4 C15 C20 123.58(18)
C16 C15 C20 118.00(19)
C17 C16 C15 122.4(2)
C17 C16 H31 118.8
C15 C16 H31 118.8
C16 C17 C18 118.76(18)
C16 C17 C37 120.1(2)
C18 C17 C37 121.2(2)
C19 C18 C17 119.7(2)
C19 C18 C36 118.88(19)
C17 C18 C36 121.40(18)
C20 C19 C18 120.45(19)
C20 C19 H24 119.8
C18 C19 H24 119.8
C19 C20 N1 123.23(18)
C19 C20 C15 120.39(18)
N1 C20 C15 116.33(18)
C6 C21 C22 108.44(18)
C6 C21 H3 125.8
C22 C21 H3 125.8
C7 C22 C21 107.43(18)
C7 C22 C35 121.29(19)
C21 C22 C35 131.28(19)
C13 C23 C24 121.5(2)
C13 C23 H11 119.3
C24 C23 H11 119.3
N5 C24 C10 120.99(19)
N5 C24 C23 120.0(2)
C10 C24 C23 119.0(2)
N5 C25 C9 121.2(2)
N5 C25 C26 115.51(19)
C9 C25 C26 123.33(19)
C27 C26 C31 119.1(2)
C27 C26 C25 119.6(2)
C31 C26 C25 121.12(19)
C28 C27 C26 120.5(2)
C28 C27 H10 119.7
C26 C27 H10 119.7
C29 C28 C27 119.9(2)
C29 C28 H9 120.0
C27 C28 H9 120.0
C30 C29 C28 120.3(2)
C30 C29 H8 119.9
C28 C29 H8 119.9
C29 C30 C31 120.3(2)
C29 C30 H7 119.9
C31 C30 H7 119.9
C30 C31 C26 119.9(2)
C30 C31 H6 120.1
C26 C31 H6 120.1
C12 C32 H14 109.5
C12 C32 H12 109.5
H14 C32 H12 109.5
C12 C32 H13 109.5
H14 C32 H13 109.5
H12 C32 H13 109.5
N2 C33 C34 113.69(18)
N2 C33 H22 108.8
C34 C33 H22 108.8
N2 C33 H23 108.8
C34 C33 H23 108.8
H22 C33 H23 107.7
C33 C34 C35 111.28(19)
C33 C34 H20 109.4
C35 C34 H20 109.4
C33 C34 H21 109.4
C35 C34 H21 109.4
H20 C34 H21 108.0
C22 C35 C34 110.40(17)
C22 C35 H19 109.6
C34 C35 H19 109.6
C22 C35 H18 109.6
C34 C35 H18 109.6
H19 C35 H18 108.1
C18 C36 H27 109.5
C18 C36 H25 109.5
H27 C36 H25 109.5
C18 C36 H26 109.5
H27 C36 H26 109.5
H25 C36 H26 109.5
C17 C37 H28 109.5
C17 C37 H30 109.5
H28 C37 H30 109.5
C17 C37 H29 109.5
H28 C37 H29 109.5
H30 C37 H29 109.5
C4 C38 C39 120.0(2)
C4 C38 H33 120.0
C39 C38 H33 120.0
C1 C39 C38 120.9(2)
C1 C39 H32 119.5
C38 C39 H32 119.5

loop_
_geom_bond_atom_site_label_1
_geom_bond_atom_site_label_2
_geom_bond_distance
N1 C7 1.377(3)
N1 C20 1.405(2)
N1 C6 1.410(3)
N2 C7 1.406(3)
N2 C33 1.477(3)
N2 C8 1.479(3)
N3 C9 1.320(3)
N3 C10 1.371(3)
N4 C5 1.310(3)
N4 C15 1.396(3)
N5 C25 1.329(3)
N5 C24 1.364(3)
C1 C39 1.381(3)
C1 C2 1.384(3)
C1 H1 0.9500
C2 C3 1.383(3)
C2 H35 0.9500
C3 C4 1.397(3)
C3 H34 0.9500
C4 C38 1.391(3)
C4 C5 1.488(3)
C5 C6 1.433(3)
C6 C21 1.382(3)
C7 C22 1.390(3)
C8 C9 1.515(3)
C8 H16 0.9900
C8 H17 0.9900
C9 C25 1.441(3)
C10 C24 1.407(3)
C10 C11 1.409(3)
C11 C12 1.379(3)
C11 H15 0.9500
C12 C13 1.429(3)
C12 C32 1.502(3)
C13 C23 1.374(3)
C13 C14 1.511(3)
C14 H4 0.9800
C14 H2 0.9800
C14 H5 0.9800
C15 C16 1.399(3)
C15 C20 1.406(3)
C16 C17 1.386(3)
C16 H31 0.9500
C17 C18 1.411(3)
C17 C37 1.513(3)
C18 C19 1.396(3)
C18 C36 1.503(3)
C19 C20 1.395(3)
C19 H24 0.9500
C21 C22 1.402(3)
C21 H3 0.9500
C22 C35 1.505(3)
C23 C24 1.412(3)
C23 H11 0.9500
C25 C26 1.487(3)
C26 C27 1.390(3)
C26 C31 1.397(3)
C27 C28 1.385(4)
C27 H10 0.9500
C28 C29 1.381(4)
C28 H9 0.9500
C29 C30 1.375(4)
C29 H8 0.9500
C30 C31 1.392(3)
C30 H7 0.9500
C31 H6 0.9500
C32 H14 0.9800
C32 H12 0.9800
C32 H13 0.9800
C33 C34 1.524(3)
C33 H22 0.9900
C33 H23 0.9900
C34 C35 1.539(3)
C34 H20 0.9900
C34 H21 0.9900
C35 H19 0.9900
C35 H18 0.9900
C36 H27 0.9800
C36 H25 0.9800
C36 H26 0.9800
C37 H28 0.9800
C37 H30 0.9800
C37 H29 0.9800
C38 C39 1.394(3)
C38 H33 0.9500
C39 H32 0.9500
